data_4116890
loop_
_publ_author_name
'Joshua R. Farrell'
'Chad A. Mirkin'
'Louise M. Liable-Sands'
'Arnold L. Rheingold'

_publ_contact_author
; 
     Dr. C. A. Mirkin 
     Department of Chemistry
     Northwestern University
     2145 Sheridan Road
     Evanston, IL  60208
     USA 
;
_publ_contact_author_email camirkin@chem.nwu.edu
_publ_contact_author_fax '+847 467 5123'
_publ_contact_author_phone '+847 491 2907'
_publ_section_title
;
 Strategy for Preparing Molecular Cylinders with Synthetically
 Programmable Structural Parameters
;
_journal_name_full 'Journal of the American Chemical Society'
_journal_page_first 11834
_journal_page_last 11835
_journal_paper_doi 10.1021/ja982688+
_journal_volume 120
_journal_year 1998
_chemical_formula_sum 'C294 H208 B4 Cl20 F80 N8 O8 P8 Rh4'
_chemical_formula_weight 6912.32
_chemical_name_systematic
; 
 ? 
;
_space_group_IT_number 2
_symmetry_cell_setting triclinic
_symmetry_space_group_name_Hall '-P 1'
_symmetry_space_group_name_H-M 'P -1'
_atom_sites_solution_hydrogens geom
_atom_sites_solution_primary direct
_atom_sites_solution_secondary difmap
_audit_creation_method SHELXL-97
_cell_angle_alpha 82.6712(4)
_cell_angle_beta 86.6043(12)
_cell_angle_gamma 81.0029(9)
_cell_formula_units_Z 1
_cell_length_a 17.1270(2)
_cell_length_b 20.3437(4)
_cell_length_c 24.4755(4)
_cell_measurement_reflns_used 6185
_cell_measurement_temperature 198(2)
_cell_measurement_theta_max 25.0
_cell_measurement_theta_min 2.0
_cell_volume 8347.5(2)
_computing_cell_refinement SAINT
_computing_data_collection 'Siemens P4/CCD'
_computing_data_reduction SAINT
_computing_molecular_graphics XP
_computing_publication_material XCIF
_computing_structure_refinement 'SHELXL-97 (Sheldrick, 1997)'
_computing_structure_solution 'SHELXS-97 (Sheldrick, 1990)'
_diffrn_ambient_temperature 198(2)
_diffrn_measured_fraction_theta_full 0.933
_diffrn_measured_fraction_theta_max 0.933
_diffrn_measurement_device_type 'Siemens P4/CCD'
_diffrn_measurement_method 'phi, omega'
_diffrn_radiation_monochromator graphite
_diffrn_radiation_source 'fine-focus sealed tube'
_diffrn_radiation_type MoK\a
_diffrn_radiation_wavelength 0.71073
_diffrn_reflns_av_R_equivalents 0.1168
_diffrn_reflns_av_sigmaI/netI 0.3027
_diffrn_reflns_limit_h_max 21
_diffrn_reflns_limit_h_min -21
_diffrn_reflns_limit_k_max 25
_diffrn_reflns_limit_k_min -24
_diffrn_reflns_limit_l_max 30
_diffrn_reflns_limit_l_min 0
_diffrn_reflns_number 30616
_diffrn_reflns_theta_full 26.00
_diffrn_reflns_theta_max 26.00
_diffrn_reflns_theta_min 1.50
_exptl_absorpt_coefficient_mu 0.490
_exptl_absorpt_correction_T_max 1.000
_exptl_absorpt_correction_T_min 0.577
_exptl_absorpt_correction_type DIFABS
_exptl_crystal_colour yellow
_exptl_crystal_density_diffrn 1.375
_exptl_crystal_description 'thin plate'
_exptl_crystal_F_000 3472
_exptl_crystal_size_max 0.50
_exptl_crystal_size_mid 0.30
_exptl_crystal_size_min 0.05
_refine_diff_density_max 1.361
_refine_diff_density_min -1.088
_refine_diff_density_rms 0.156
_refine_ls_extinction_method none
_refine_ls_goodness_of_fit_ref 0.966
_refine_ls_hydrogen_treatment 'idealized contributions'
_refine_ls_matrix_type fullcycle
_refine_ls_number_parameters 1612
_refine_ls_number_reflns 30616
_refine_ls_number_restraints 18
_refine_ls_restrained_S_all 0.966
_refine_ls_R_factor_all 0.2309
_refine_ls_R_factor_gt 0.0900
_refine_ls_shift/su_max 0.557
_refine_ls_shift/su_mean 0.039
_refine_ls_structure_factor_coef Fsqd
_refine_ls_weighting_details 'calc w=1/[\s^2^(Fo^2^)+(0.0800P)^2^+0.0000P] where P=(Fo^2^+2Fc^2^)/3'
_refine_ls_weighting_scheme calc
_refine_ls_wR_factor_gt 0.2185
_refine_ls_wR_factor_ref 0.2706
_reflns_number_gt 10230
_reflns_number_total 30616
_reflns_threshold_expression >2sigma(I)
_cod_data_source_file ja9826882B.cif
_cod_data_source_block mir22
_cod_original_cell_volume 8347.4(3)
_cod_database_code 4116890

loop_
_symmetry_equiv_pos_as_xyz
'x, y, z'
'-x, -y, -z'

loop_
_atom_site_label
_atom_site_type_symbol
_atom_site_fract_x
_atom_site_fract_y
_atom_site_fract_z
_atom_site_U_iso_or_equiv
_atom_site_adp_type
_atom_site_occupancy
_atom_site_symmetry_multiplicity
_atom_site_calc_flag
_atom_site_refinement_flags
_atom_site_disorder_assembly
_atom_site_disorder_group
Rh1 Rh 0.81516(5) -0.03849(4) 0.31935(3) 0.0307(2) Uani 1 1 d . . .
Rh2 Rh 0.30761(5) 0.37595(4) 0.21963(3) 0.0338(2) Uani 1 1 d . . .
P1 P 0.72097(16) -0.10088(11) 0.36281(10) 0.0333(6) Uani 1 1 d . . .
P2 P 0.91531(16) 0.01462(12) 0.27335(10) 0.0333(6) Uani 1 1 d . . .
P3 P 0.22672(17) 0.30963(12) 0.27333(10) 0.0365(7) Uani 1 1 d . . .
P4 P 0.37024(17) 0.44923(12) 0.15711(10) 0.0354(7) Uani 1 1 d . . .
O1 O 0.5776(4) 0.0260(3) 0.4545(2) 0.0412(18) Uani 1 1 d . . .
O2 O 0.3293(4) 0.2367(3) 0.4179(2) 0.0452(19) Uani 1 1 d . . .
O3 O 0.5374(4) 0.3553(3) 0.1890(2) 0.0417(18) Uani 1 1 d . . .
O4 O 0.7915(4) 0.1523(3) 0.2416(2) 0.0412(18) Uani 1 1 d . . .
N1 N 0.8304(5) 0.0033(3) 0.3901(3) 0.034(2) Uani 1 1 d . . .
N2 N 0.7944(5) -0.0946(4) 0.2120(3) 0.045(2) Uani 1 1 d . . .
N3 N 0.3238(5) 0.4303(4) 0.2832(3) 0.044(2) Uani 1 1 d . . .
N4 N 0.2908(5) 0.3034(4) 0.1188(3) 0.047(2) Uani 1 1 d . . .
C1 C 0.8434(7) 0.0259(5) 0.4277(4) 0.054(3) Uani 1 1 d . . .
C2 C 0.8690(11) 0.0553(6) 0.4769(5) 0.125(8) Uani 1 1 d . . .
H2A H 0.9175 0.0280 0.4911 0.188 Uiso 1 1 calc R . .
H2B H 0.8270 0.0556 0.5059 0.188 Uiso 1 1 calc R . .
H2C H 0.8788 0.1013 0.4653 0.188 Uiso 1 1 calc R . .
C3 C 0.8018(5) -0.0733(4) 0.2544(4) 0.036(3) Uani 1 1 d . . .
C4 C 0.7231(4) -0.1658(3) 0.16833(19) 0.046(3) Uani 1 1 d G . .
H4A H 0.6962 -0.1768 0.2026 0.055 Uiso 1 1 calc R . .
C5 C 0.7078(4) -0.1942(3) 0.1221(3) 0.051(3) Uani 1 1 d G . .
H5A H 0.6705 -0.2245 0.1247 0.061 Uiso 1 1 calc R . .
C6 C 0.7471(4) -0.1781(3) 0.0720(2) 0.046(3) Uani 1 1 d G . .
C7 C 0.8018(4) -0.1337(4) 0.0682(2) 0.072(4) Uani 1 1 d G . .
H7A H 0.8287 -0.1228 0.0339 0.087 Uiso 1 1 calc R . .
C8 C 0.8171(4) -0.1054(3) 0.1144(3) 0.062(4) Uani 1 1 d G . .
H8A H 0.8544 -0.0750 0.1118 0.074 Uiso 1 1 calc R . .
C9 C 0.7777(4) -0.1214(3) 0.1645(2) 0.045(3) Uani 1 1 d G . .
C10 C 0.6631(6) -0.0657(4) 0.4221(4) 0.041(3) Uani 1 1 d . . .
H10A H 0.6231 -0.0947 0.4359 0.049 Uiso 1 1 calc R . .
H10B H 0.6992 -0.0660 0.4524 0.049 Uiso 1 1 calc R . .
C11 C 0.6210(6) 0.0068(4) 0.4064(4) 0.042(3) Uani 1 1 d . . .
H11A H 0.6602 0.0372 0.3945 0.051 Uiso 1 1 calc R . .
H11B H 0.5850 0.0083 0.3759 0.051 Uiso 1 1 calc R . .
C12 C 0.5152(3) 0.0786(2) 0.4450(2) 0.032(2) Uani 1 1 d G . .
C13 C 0.5241(3) 0.1425(3) 0.4555(2) 0.042(3) Uani 1 1 d G . .
C14 C 0.4621(4) 0.1951(2) 0.4467(2) 0.042(3) Uani 1 1 d G . .
C15 C 0.3912(3) 0.1838(3) 0.4275(2) 0.037(3) Uani 1 1 d G . .
C16 C 0.3823(3) 0.1198(3) 0.4170(2) 0.039(3) Uani 1 1 d G . .
C17 C 0.4443(4) 0.0672(2) 0.4258(2) 0.037(3) Uani 1 1 d G . .
C18 C 0.6059(6) 0.1538(5) 0.4785(5) 0.061(3) Uani 1 1 d . . .
H18A H 0.6424 0.1114 0.4817 0.091 Uiso 1 1 calc R . .
H18B H 0.5962 0.1697 0.5148 0.091 Uiso 1 1 calc R . .
H18C H 0.6293 0.1873 0.4530 0.091 Uiso 1 1 calc R . .
C19 C 0.4710(7) 0.2671(5) 0.4592(5) 0.066(4) Uani 1 1 d . . .
H19A H 0.4217 0.2976 0.4512 0.099 Uiso 1 1 calc R . .
H19B H 0.5145 0.2832 0.4362 0.099 Uiso 1 1 calc R . .
H19C H 0.4823 0.2657 0.4982 0.099 Uiso 1 1 calc R . .
C20 C 0.3018(6) 0.1061(5) 0.4013(4) 0.057(3) Uani 1 1 d . . .
H20A H 0.3052 0.0586 0.3964 0.085 Uiso 1 1 calc R . .
H20B H 0.2863 0.1338 0.3668 0.085 Uiso 1 1 calc R . .
H20C H 0.2621 0.1170 0.4306 0.085 Uiso 1 1 calc R . .
C21 C 0.4348(7) -0.0056(4) 0.4169(4) 0.053(3) Uani 1 1 d . . .
H21A H 0.4845 -0.0356 0.4246 0.080 Uiso 1 1 calc R . .
H21B H 0.4213 -0.0064 0.3787 0.080 Uiso 1 1 calc R . .
H21C H 0.3925 -0.0206 0.4419 0.080 Uiso 1 1 calc R . .
C22 C 0.3271(6) 0.2634(5) 0.3605(3) 0.045(3) Uani 1 1 d . . .
H22A H 0.3437 0.2269 0.3372 0.054 Uiso 1 1 calc R . .
H22B H 0.3638 0.2968 0.3523 0.054 Uiso 1 1 calc R . .
C23 C 0.2433(6) 0.2962(5) 0.3483(4) 0.042(3) Uani 1 1 d . . .
H23A H 0.2327 0.3399 0.3632 0.051 Uiso 1 1 calc R . .
H23B H 0.2057 0.2675 0.3670 0.051 Uiso 1 1 calc R . .
C24 C 0.3349(7) 0.4673(5) 0.3128(4) 0.058(4) Uani 1 1 d . . .
C25 C 0.3481(9) 0.5169(7) 0.3488(5) 0.102(6) Uani 1 1 d . . .
H25A H 0.2996 0.5491 0.3522 0.153 Uiso 1 1 calc R . .
H25B H 0.3911 0.5408 0.3327 0.153 Uiso 1 1 calc R . .
H25C H 0.3624 0.4940 0.3853 0.153 Uiso 1 1 calc R . .
C26 C 0.2956(6) 0.3294(4) 0.1595(4) 0.037(3) Uani 1 1 d . . .
C27 C 0.2831(4) 0.3093(2) 0.0206(2) 0.048(3) Uani 1 1 d G . .
H27A H 0.2881 0.3556 0.0167 0.057 Uiso 1 1 calc R . .
C28 C 0.2755(4) 0.2782(3) -0.02577(18) 0.044(3) Uani 1 1 d G . .
H28A H 0.2753 0.3032 -0.0613 0.053 Uiso 1 1 calc R . .
C29 C 0.2681(4) 0.2106(3) -0.0201(2) 0.043(3) Uani 1 1 d G . .
C30 C 0.2683(5) 0.1741(2) 0.0319(3) 0.058(3) Uani 1 1 d G . .
H30A H 0.2633 0.1278 0.0358 0.070 Uiso 1 1 calc R . .
C31 C 0.2759(5) 0.2052(3) 0.07829(19) 0.061(4) Uani 1 1 d G . .
H31A H 0.2761 0.1802 0.1139 0.073 Uiso 1 1 calc R . .
C32 C 0.2833(5) 0.2728(3) 0.0726(2) 0.046(3) Uani 1 1 d G . .
C33 C 0.4541(6) 0.4077(4) 0.1145(4) 0.041(3) Uani 1 1 d . . .
H33A H 0.4327 0.3982 0.0801 0.049 Uiso 1 1 calc R . .
H33B H 0.4919 0.4397 0.1040 0.049 Uiso 1 1 calc R . .
C34 C 0.4990(6) 0.3432(4) 0.1420(4) 0.042(3) Uani 1 1 d . . .
H34A H 0.4619 0.3107 0.1534 0.050 Uiso 1 1 calc R . .
H34B H 0.5389 0.3233 0.1155 0.050 Uiso 1 1 calc R . .
C35 C 0.6015(3) 0.3043(3) 0.2029(3) 0.043(3) Uani 1 1 d G . .
C36 C 0.6754(4) 0.3077(2) 0.1771(2) 0.042(3) Uani 1 1 d G . .
C37 C 0.7381(3) 0.2568(3) 0.1899(2) 0.045(3) Uani 1 1 d G . .
C38 C 0.7268(3) 0.2025(3) 0.2285(3) 0.042(3) Uani 1 1 d G . .
C39 C 0.6528(4) 0.1991(2) 0.2544(2) 0.042(3) Uani 1 1 d G . .
C40 C 0.5902(3) 0.2500(3) 0.2416(2) 0.041(3) Uani 1 1 d G . .
C41 C 0.6878(7) 0.3704(5) 0.1356(4) 0.054(3) Uani 1 1 d . . .
H41A H 0.6375 0.4007 0.1315 0.081 Uiso 1 1 calc R . .
H41B H 0.7065 0.3562 0.0997 0.081 Uiso 1 1 calc R . .
H41C H 0.7270 0.3937 0.1495 0.081 Uiso 1 1 calc R . .
C42 C 0.8236(6) 0.2626(5) 0.1645(4) 0.061(3) Uani 1 1 d . . .
H42A H 0.8220 0.3039 0.1389 0.092 Uiso 1 1 calc R . .
H42B H 0.8426 0.2239 0.1446 0.092 Uiso 1 1 calc R . .
H42C H 0.8593 0.2635 0.1941 0.092 Uiso 1 1 calc R . .
C43 C 0.6445(7) 0.1398(5) 0.2991(4) 0.053(3) Uani 1 1 d . . .
H43A H 0.6951 0.1097 0.3020 0.079 Uiso 1 1 calc R . .
H43B H 0.6036 0.1152 0.2891 0.079 Uiso 1 1 calc R . .
H43C H 0.6295 0.1566 0.3346 0.079 Uiso 1 1 calc R . .
C44 C 0.5085(6) 0.2467(5) 0.2703(4) 0.054(3) Uani 1 1 d . . .
H44A H 0.4715 0.2861 0.2564 0.081 Uiso 1 1 calc R . .
H44B H 0.5128 0.2457 0.3102 0.081 Uiso 1 1 calc R . .
H44C H 0.4892 0.2060 0.2627 0.081 Uiso 1 1 calc R . .
C45 C 0.7997(6) 0.1027(5) 0.2048(4) 0.042(3) Uani 1 1 d . . .
H45A H 0.7884 0.1237 0.1668 0.051 Uiso 1 1 calc R . .
H45B H 0.7624 0.0703 0.2161 0.051 Uiso 1 1 calc R . .
C46 C 0.8891(6) 0.0656(5) 0.2078(4) 0.047(3) Uani 1 1 d . . .
H46A H 0.9247 0.1000 0.2004 0.056 Uiso 1 1 calc R . .
H46B H 0.8994 0.0364 0.1780 0.056 Uiso 1 1 calc R . .
C51 C 0.8262(4) -0.2197(3) 0.3621(2) 0.053(3) Uani 1 1 d G . .
H51A H 0.8452 -0.1984 0.3283 0.063 Uiso 1 1 calc R . .
C52 C 0.8593(4) -0.2848(3) 0.3813(3) 0.055(3) Uani 1 1 d G . .
H52A H 0.9010 -0.3079 0.3605 0.066 Uiso 1 1 calc R . .
C53 C 0.8315(4) -0.3161(2) 0.4308(3) 0.057(3) Uani 1 1 d G . .
H53A H 0.8542 -0.3606 0.4439 0.069 Uiso 1 1 calc R . .
C54 C 0.7705(4) -0.2823(3) 0.4612(2) 0.049(3) Uani 1 1 d G . .
H54A H 0.7515 -0.3037 0.4951 0.058 Uiso 1 1 calc R . .
C55 C 0.7374(3) -0.2172(3) 0.4421(2) 0.049(3) Uani 1 1 d G . .
H55A H 0.6957 -0.1941 0.4629 0.058 Uiso 1 1 calc R . .
C56 C 0.7652(4) -0.1859(2) 0.3926(2) 0.036(3) Uani 1 1 d G . .
C61 C 0.6126(4) -0.1762(3) 0.3255(3) 0.060(3) Uani 1 1 d G . .
H61A H 0.6327 -0.2108 0.3531 0.072 Uiso 1 1 calc R . .
C62 C 0.5543(4) -0.1865(3) 0.2916(3) 0.081(5) Uani 1 1 d G . .
H62A H 0.5346 -0.2281 0.2961 0.098 Uiso 1 1 calc R . .
C63 C 0.5249(4) -0.1359(4) 0.2511(3) 0.066(4) Uani 1 1 d G . .
H63A H 0.4851 -0.1429 0.2280 0.079 Uiso 1 1 calc R . .
C64 C 0.5537(4) -0.0750(3) 0.2445(2) 0.054(3) Uani 1 1 d G . .
H64A H 0.5336 -0.0404 0.2168 0.065 Uiso 1 1 calc R . .
C65 C 0.6119(4) -0.0648(2) 0.2784(3) 0.042(3) Uani 1 1 d G . .
H65A H 0.6316 -0.0232 0.2738 0.051 Uiso 1 1 calc R . .
C66 C 0.6414(3) -0.1154(3) 0.3188(2) 0.037(3) Uani 1 1 d G . .
C71 C 1.0575(4) -0.0224(3) 0.2126(3) 0.064(4) Uani 1 1 d G . .
H71A H 1.0514 0.0236 0.1979 0.077 Uiso 1 1 calc R . .
C72 C 1.1221(4) -0.0665(4) 0.1956(3) 0.086(5) Uani 1 1 d G . .
H72A H 1.1600 -0.0507 0.1694 0.103 Uiso 1 1 calc R . .
C73 C 1.1310(4) -0.1338(4) 0.2171(3) 0.089(5) Uani 1 1 d G . .
H73A H 1.1752 -0.1640 0.2055 0.107 Uiso 1 1 calc R . .
C74 C 1.0754(5) -0.1569(2) 0.2555(3) 0.071(4) Uani 1 1 d G . .
H74A H 1.0816 -0.2028 0.2702 0.085 Uiso 1 1 calc R . .
C75 C 1.0109(4) -0.1127(3) 0.2725(3) 0.056(3) Uani 1 1 d G . .
H75A H 0.9729 -0.1285 0.2987 0.067 Uiso 1 1 calc R . .
C76 C 1.0019(3) -0.0454(3) 0.2510(3) 0.039(3) Uani 1 1 d G . .
C81 C 0.9421(4) 0.1359(3) 0.3109(3) 0.064(4) Uani 1 1 d G . .
H81A H 0.9002 0.1573 0.2882 0.077 Uiso 1 1 calc R . .
C82 C 0.9796(5) 0.1735(3) 0.3420(4) 0.085(5) Uani 1 1 d G . .
H82A H 0.9633 0.2205 0.3405 0.102 Uiso 1 1 calc R . .
C83 C 1.0410(5) 0.1422(4) 0.3752(3) 0.085(5) Uani 1 1 d G . .
H83A H 1.0666 0.1679 0.3965 0.102 Uiso 1 1 calc R . .
C84 C 1.0649(4) 0.0735(4) 0.3774(3) 0.088(5) Uani 1 1 d G . .
H84A H 1.1069 0.0521 0.4002 0.105 Uiso 1 1 calc R . .
C85 C 1.0274(4) 0.0359(3) 0.3464(3) 0.067(4) Uani 1 1 d G . .
H85A H 1.0438 -0.0111 0.3479 0.080 Uiso 1 1 calc R . .
C86 C 0.9660(4) 0.0672(3) 0.3131(3) 0.050(3) Uani 1 1 d G . .
C91 C 0.3013(4) 0.1881(3) 0.2390(3) 0.047(3) Uani 1 1 d G . .
H91A H 0.3476 0.2088 0.2349 0.056 Uiso 1 1 calc R . .
C92 C 0.3051(4) 0.1222(3) 0.2282(3) 0.069(4) Uani 1 1 d G . .
H92A H 0.3540 0.0979 0.2168 0.083 Uiso 1 1 calc R . .
C93 C 0.2373(5) 0.0918(3) 0.2341(3) 0.083(5) Uani 1 1 d G . .
H93A H 0.2399 0.0468 0.2267 0.100 Uiso 1 1 calc R . .
C94 C 0.1657(4) 0.1274(4) 0.2509(4) 0.099(6) Uani 1 1 d G . .
H94A H 0.1194 0.1066 0.2549 0.119 Uiso 1 1 calc R . .
C95 C 0.1619(4) 0.1933(3) 0.2617(3) 0.075(4) Uani 1 1 d G . .
H95A H 0.1130 0.2176 0.2731 0.090 Uiso 1 1 calc R . .
C96 C 0.2297(4) 0.2236(2) 0.2557(3) 0.043(3) Uani 1 1 d G . .
C101 C 0.0727(4) 0.3601(4) 0.3138(2) 0.057(3) Uani 1 1 d G . .
H10C H 0.0925 0.3483 0.3497 0.068 Uiso 1 1 calc R . .
C102 C -0.0052(4) 0.3905(4) 0.3072(3) 0.067(4) Uani 1 1 d G . .
H10D H -0.0386 0.3994 0.3385 0.080 Uiso 1 1 calc R . .
C103 C -0.0342(3) 0.4079(4) 0.2546(3) 0.094(5) Uani 1 1 d G . .
H10E H -0.0874 0.4286 0.2500 0.113 Uiso 1 1 calc R . .
C104 C 0.0148(5) 0.3948(5) 0.2086(2) 0.100(5) Uani 1 1 d G . .
H10F H -0.0050 0.4066 0.1727 0.120 Uiso 1 1 calc R . .
C105 C 0.0927(4) 0.3644(4) 0.2153(2) 0.075(4) Uani 1 1 d G . .
H10G H 0.1262 0.3555 0.1839 0.091 Uiso 1 1 calc R . .
C106 C 0.1217(3) 0.3470(3) 0.2679(3) 0.046(3) Uani 1 1 d G . .
C111 C 0.2187(4) 0.4954(3) 0.1178(2) 0.056(3) Uani 1 1 d G . .
H11C H 0.2011 0.4759 0.1528 0.067 Uiso 1 1 calc R . .
C112 C 0.1641(3) 0.5262(4) 0.0792(3) 0.079(4) Uani 1 1 d G . .
H11D H 0.1091 0.5277 0.0878 0.095 Uiso 1 1 calc R . .
C113 C 0.1899(4) 0.5547(4) 0.0280(3) 0.081(5) Uani 1 1 d G . .
H11E H 0.1526 0.5757 0.0016 0.098 Uiso 1 1 calc R . .
C114 C 0.2705(5) 0.5524(4) 0.0154(2) 0.089(5) Uani 1 1 d G . .
H11F H 0.2881 0.5719 -0.0196 0.107 Uiso 1 1 calc R . .
C115 C 0.3251(3) 0.5217(4) 0.0540(3) 0.058(3) Uani 1 1 d G . .
H11G H 0.3801 0.5201 0.0454 0.069 Uiso 1 1 calc R . .
C116 C 0.2993(4) 0.4932(3) 0.1052(2) 0.038(3) Uani 1 1 d G . .
C121 C 0.3605(3) 0.5795(3) 0.1876(3) 0.054(3) Uani 1 1 d G . .
H12A H 0.3099 0.5877 0.1721 0.065 Uiso 1 1 calc R . .
C122 C 0.3867(4) 0.6290(2) 0.2130(3) 0.060(4) Uani 1 1 d G . .
H12B H 0.3540 0.6710 0.2147 0.072 Uiso 1 1 calc R . .
C123 C 0.4608(4) 0.6170(3) 0.2357(3) 0.060(3) Uani 1 1 d G . .
H12C H 0.4787 0.6508 0.2530 0.072 Uiso 1 1 calc R . .
C124 C 0.5086(3) 0.5555(3) 0.2332(3) 0.054(3) Uani 1 1 d G . .
H12D H 0.5593 0.5474 0.2488 0.065 Uiso 1 1 calc R . .
C125 C 0.4824(4) 0.5061(2) 0.2079(3) 0.052(3) Uani 1 1 d G . .
H12E H 0.5151 0.4641 0.2062 0.063 Uiso 1 1 calc R . .
C126 C 0.4084(4) 0.5180(3) 0.1851(3) 0.044(3) Uani 1 1 d G . .
B1 B 0.3889(8) 0.7998(5) 1.0325(4) 0.039(3) Uani 1 1 d . . .
F131 F 0.5006(4) 0.7813(3) 1.1308(2) 0.0546(17) Uani 1 1 d . . .
F132 F 0.6017(4) 0.6710(3) 1.1610(3) 0.077(2) Uani 1 1 d . . .
F133 F 0.6116(4) 0.5582(3) 1.1071(3) 0.078(2) Uani 1 1 d . . .
F134 F 0.5152(4) 0.5606(3) 1.0222(2) 0.0648(19) Uani 1 1 d . . .
F135 F 0.4146(4) 0.6720(3) 0.9870(2) 0.0512(16) Uani 1 1 d . . .
F141 F 0.3210(4) 0.7706(3) 1.1403(2) 0.0509(16) Uani 1 1 d . . .
F142 F 0.1906(4) 0.7139(3) 1.1684(2) 0.0653(19) Uani 1 1 d . . .
F143 F 0.0978(4) 0.6879(4) 1.0874(3) 0.083(2) Uani 1 1 d . . .
F144 F 0.1423(4) 0.7147(4) 0.9794(3) 0.082(2) Uani 1 1 d . . .
F145 F 0.2723(4) 0.7671(3) 0.9500(2) 0.0535(17) Uani 1 1 d . . .
F151 F 0.2861(4) 0.9056(3) 0.9672(2) 0.0604(18) Uani 1 1 d . . .
F152 F 0.3109(4) 0.9633(3) 0.8637(2) 0.070(2) Uani 1 1 d . . .
F153 F 0.4419(5) 0.9161(3) 0.8012(2) 0.077(2) Uani 1 1 d . . .
F154 F 0.5491(4) 0.8128(3) 0.8468(2) 0.066(2) Uani 1 1 d . . .
F155 F 0.5318(3) 0.7571(2) 0.9498(2) 0.0462(15) Uani 1 1 d . . .
F161 F 0.2599(3) 0.8993(3) 1.0876(2) 0.0553(17) Uani 1 1 d . . .
F162 F 0.2819(4) 1.0124(3) 1.1227(3) 0.081(2) Uani 1 1 d . . .
F163 F 0.4280(5) 1.0519(3) 1.1159(3) 0.098(3) Uani 1 1 d . . .
F164 F 0.5534(4) 0.9749(3) 1.0679(3) 0.079(2) Uani 1 1 d . . .
F165 F 0.5346(3) 0.8587(3) 1.0313(2) 0.0523(16) Uani 1 1 d . . .
C131 C 0.5037(4) 0.7311(3) 1.0999(2) 0.042(3) Uani 1 1 d G . .
C132 C 0.5549(4) 0.6732(3) 1.1173(2) 0.053(3) Uani 1 1 d G . .
C133 C 0.5579(4) 0.6163(3) 1.0908(3) 0.056(3) Uani 1 1 d G . .
C134 C 0.5098(4) 0.6173(2) 1.0469(3) 0.049(3) Uani 1 1 d G . .
C135 C 0.4587(4) 0.6753(3) 1.0294(2) 0.046(3) Uani 1 1 d G . .
C136 C 0.4556(4) 0.7322(2) 1.0559(2) 0.036(2) Uani 1 1 d G . .
C141 C 0.2794(4) 0.7576(3) 1.0994(2) 0.045(3) Uani 1 1 d G . .
C142 C 0.2116(4) 0.7286(3) 1.1139(2) 0.055(3) Uani 1 1 d G . .
C143 C 0.1659(3) 0.7143(3) 1.0731(3) 0.056(3) Uani 1 1 d G . .
C144 C 0.1880(4) 0.7290(4) 1.0178(3) 0.054(3) Uani 1 1 d G . .
C145 C 0.2558(4) 0.7580(3) 1.0034(2) 0.051(3) Uani 1 1 d G . .
C146 C 0.3015(3) 0.7723(3) 1.0442(3) 0.041(3) Uani 1 1 d G . .
C151 C 0.3511(3) 0.8798(3) 0.9394(3) 0.047(3) Uani 1 1 d G . .
C152 C 0.3625(4) 0.9089(3) 0.8855(3) 0.052(3) Uani 1 1 d G . .
C153 C 0.4295(5) 0.8859(3) 0.85441(19) 0.058(4) Uani 1 1 d G . .
C154 C 0.4851(4) 0.8339(3) 0.8772(2) 0.046(3) Uani 1 1 d G . .
C155 C 0.4736(4) 0.8049(3) 0.9310(3) 0.041(3) Uani 1 1 d G . .
C156 C 0.4067(4) 0.8278(3) 0.96213(19) 0.036(2) Uani 1 1 d G . .
C161 C 0.3353(3) 0.9128(3) 1.0828(3) 0.046(3) Uani 1 1 d G . .
C162 C 0.3454(4) 0.9726(3) 1.1015(3) 0.063(4) Uani 1 1 d G . .
C163 C 0.4194(5) 0.9931(3) 1.0967(3) 0.059(3) Uani 1 1 d G . .
C164 C 0.4834(3) 0.9539(3) 1.0733(3) 0.050(3) Uani 1 1 d G . .
C165 C 0.4732(3) 0.8942(3) 1.0546(3) 0.041(3) Uani 1 1 d G . .
C166 C 0.3992(4) 0.8736(2) 1.0594(3) 0.043(3) Uani 1 1 d G . .
B2 B 0.1592(8) 0.6755(6) 0.4752(5) 0.043(3) Uani 1 1 d . . .
F171 F 0.1191(4) 0.8162(3) 0.4093(3) 0.0674(19) Uani 1 1 d . . .
F172 F -0.0111(4) 0.9028(3) 0.4227(3) 0.072(2) Uani 1 1 d . . .
F173 F -0.1317(4) 0.8687(3) 0.4939(2) 0.0579(17) Uani 1 1 d . . .
F175 F 0.0169(3) 0.6551(2) 0.5424(2) 0.0500(16) Uani 1 1 d . . .
F181 F 0.0109(3) 0.6223(3) 0.4350(2) 0.0530(16) Uani 1 1 d . . .
F182 F 0.0056(4) 0.4959(3) 0.4187(3) 0.070(2) Uani 1 1 d . . .
F183 F 0.1357(4) 0.3987(3) 0.4345(3) 0.071(2) Uani 1 1 d . . .
F184 F -0.1153(3) 0.7430(3) 0.5538(2) 0.0493(16) Uani 1 1 d . . .
F186 F 0.2752(4) 0.4315(3) 0.4647(3) 0.073(2) Uani 1 1 d . . .
F185 F 0.2822(3) 0.5580(3) 0.4846(2) 0.0546(16) Uani 1 1 d . . .
F191 F 0.1685(4) 0.5607(3) 0.5765(2) 0.068(2) Uani 1 1 d . . .
F192 F 0.2050(5) 0.5760(4) 0.6775(3) 0.094(3) Uani 1 1 d . . .
F193 F 0.2347(6) 0.6963(5) 0.7031(3) 0.139(4) Uani 1 1 d . . .
F194 F 0.2342(5) 0.8043(4) 0.6199(3) 0.108(3) Uani 1 1 d . . .
F195 F 0.2035(4) 0.7888(3) 0.5166(3) 0.068(2) Uani 1 1 d . . .
F201 F 0.3339(4) 0.6935(3) 0.4872(2) 0.0623(18) Uani 1 1 d . . .
F202 F 0.4328(4) 0.7276(3) 0.4040(3) 0.072(2) Uani 1 1 d . . .
F203 F 0.3847(4) 0.7448(3) 0.2967(2) 0.0672(19) Uani 1 1 d . . .
F204 F 0.2355(4) 0.7254(3) 0.2765(2) 0.0676(19) Uani 1 1 d . . .
F205 F 0.1324(3) 0.6953(3) 0.3593(2) 0.0534(16) Uani 1 1 d . . .
C171 C 0.0650(3) 0.7938(3) 0.4438(2) 0.040(3) Uani 1 1 d G . .
C172 C -0.0031(4) 0.8398(2) 0.4502(2) 0.051(3) Uani 1 1 d G . .
C173 C -0.0637(3) 0.8226(3) 0.4870(3) 0.041(3) Uani 1 1 d G . .
C174 C -0.0563(3) 0.7595(3) 0.5173(2) 0.041(3) Uani 1 1 d G . .
C175 C 0.0118(4) 0.7136(2) 0.5109(2) 0.039(3) Uani 1 1 d G . .
C176 C 0.0724(3) 0.7307(3) 0.4742(3) 0.036(2) Uani 1 1 d G . .
C181 C 0.0770(3) 0.5776(3) 0.4452(3) 0.040(3) Uani 1 1 d G . .
C182 C 0.0737(3) 0.5121(3) 0.4359(3) 0.049(3) Uani 1 1 d G . .
C183 C 0.1403(4) 0.4636(2) 0.4430(3) 0.049(3) Uani 1 1 d G . .
C184 C 0.2102(3) 0.4806(3) 0.4593(3) 0.047(3) Uani 1 1 d G . .
C185 C 0.2135(3) 0.5461(3) 0.4685(3) 0.043(3) Uani 1 1 d G . .
C186 C 0.1469(4) 0.5946(2) 0.4615(3) 0.041(3) Uani 1 1 d G . .
C191 C 0.1872(4) 0.6214(3) 0.5835(3) 0.055(3) Uani 1 1 d G . .
C192 C 0.2044(5) 0.6293(4) 0.6368(3) 0.069(4) Uani 1 1 d G . .
C193 C 0.2209(5) 0.6906(5) 0.6487(2) 0.077(4) Uani 1 1 d G . .
C194 C 0.2202(5) 0.7441(3) 0.6072(3) 0.073(4) Uani 1 1 d G . .
C195 C 0.2030(5) 0.7363(3) 0.5538(3) 0.055(3) Uani 1 1 d G . .
C196 C 0.1865(4) 0.6749(4) 0.5419(2) 0.045(3) Uani 1 1 d G . .
C201 C 0.3051(4) 0.7039(3) 0.4368(2) 0.043(3) Uani 1 1 d G . .
C202 C 0.3577(3) 0.7194(3) 0.3933(3) 0.059(3) Uani 1 1 d G . .
C203 C 0.3338(4) 0.7266(3) 0.3393(2) 0.050(3) Uani 1 1 d G . .
C204 C 0.2573(4) 0.7183(3) 0.32877(18) 0.041(3) Uani 1 1 d G . .
C205 C 0.2047(3) 0.7027(3) 0.3722(3) 0.041(3) Uani 1 1 d G . .
C206 C 0.2286(4) 0.6955(3) 0.4262(2) 0.041(3) Uani 1 1 d G . .
C301 C 0.2288(4) 0.9246(9) 0.3231(3) 0.175(9) Uiso 1 1 d D . .
H30B H 0.2046 0.9722 0.3153 0.210 Uiso 1 1 calc R A 1
H30C H 0.1890 0.8962 0.3171 0.210 Uiso 1 1 calc R A 1
Cl1 Cl 0.3129(5) 0.9078(5) 0.2781(3) 0.177(4) Uiso 0.70 1 d PD B 1
Cl2 Cl 0.2579(4) 0.9079(4) 0.3926(2) 0.130(2) Uiso 0.70 1 d PD B 1
Cl1' Cl 0.3331(4) 0.9071(8) 0.3121(6) 0.115(5) Uiso 0.30 1 d PD B 2
Cl2' Cl 0.2067(9) 0.9565(11) 0.3875(6) 0.192(9) Uiso 0.30 1 d PD B 2
C303 C 0.4066(11) 0.5477(11) 0.6056(7) 0.297(16) Uiso 1 1 d D . .
H30D H 0.4113 0.5009 0.6237 0.357 Uiso 1 1 calc R . .
H30E H 0.3526 0.5608 0.5917 0.357 Uiso 1 1 calc R . .
Cl3 Cl 0.4775(9) 0.5531(7) 0.5498(4) 0.406(6) Uiso 1 1 d D . .
Cl4 Cl 0.4231(6) 0.6017(5) 0.6539(4) 0.299(4) Uiso 1 1 d D . .
C305 C 0.0367(16) 0.5854(10) 1.2313(12) 0.40(2) Uiso 1 1 d D . .
H30F H -0.0052 0.5566 1.2391 0.477 Uiso 1 1 calc R . .
H30G H 0.0580 0.5816 1.1931 0.477 Uiso 1 1 calc R . .
Cl5 Cl -0.0036(11) 0.6700(9) 1.2380(9) 0.649(13) Uiso 1 1 d D . .
Cl6 Cl 0.1136(10) 0.5582(8) 1.2784(7) 0.513(9) Uiso 1 1 d D . .
C307 C 0.069(3) 1.2487(8) 1.0475(8) 0.53(3) Uiso 1 1 d D . .
H30H H 0.1249 1.2323 1.0371 0.642 Uiso 1 1 calc R . .
H30I H 0.0348 1.2338 1.0219 0.642 Uiso 1 1 calc R . .
Cl7 Cl 0.0538(12) 1.3376(8) 1.0425(7) 0.547(9) Uiso 1 1 d D . .
Cl8 Cl 0.0469(11) 1.2149(7) 1.1162(7) 0.520(8) Uiso 1 1 d D . .
C309 C 0.0864(15) 0.9306(13) 1.0212(5) 0.323(15) Uiso 1 1 d D . .
H30J H 0.0687 0.9773 1.0289 0.387 Uiso 1 1 calc R . .
H30K H 0.1418 0.9173 1.0323 0.387 Uiso 1 1 calc R . .
Cl9 Cl 0.0808(8) 0.9255(7) 0.9497(4) 0.393(6) Uiso 1 1 d D . .
Cl10 Cl 0.0253(7) 0.8765(5) 1.0593(4) 0.312(4) Uiso 1 1 d D . .

loop_
_atom_site_aniso_label
_atom_site_aniso_U_11
_atom_site_aniso_U_22
_atom_site_aniso_U_33
_atom_site_aniso_U_23
_atom_site_aniso_U_13
_atom_site_aniso_U_12
Rh1 0.0424(5) 0.0239(4) 0.0288(4) -0.0056(3) -0.0110(4) -0.0087(4)
Rh2 0.0549(6) 0.0212(4) 0.0268(4) -0.0046(3) -0.0102(4) -0.0062(4)
P1 0.0443(18) 0.0206(13) 0.0348(15) -0.0007(11) -0.0066(13) -0.0043(13)
P2 0.0444(18) 0.0247(14) 0.0332(14) -0.0048(11) -0.0052(13) -0.0103(13)
P3 0.0504(19) 0.0292(15) 0.0302(14) -0.0037(12) -0.0051(13) -0.0057(14)
P4 0.0547(19) 0.0212(13) 0.0303(14) -0.0017(11) -0.0099(13) -0.0037(13)
O1 0.059(5) 0.026(4) 0.032(4) 0.003(3) -0.009(4) 0.009(4)
O2 0.061(5) 0.042(4) 0.027(4) -0.002(3) -0.004(4) 0.011(4)
O3 0.057(5) 0.025(4) 0.039(4) -0.001(3) -0.023(4) 0.013(3)
O4 0.053(5) 0.029(4) 0.038(4) 0.003(3) -0.006(4) 0.000(4)
N1 0.047(6) 0.017(4) 0.039(5) -0.007(4) -0.008(4) -0.002(4)
N2 0.057(7) 0.044(5) 0.037(5) -0.009(4) -0.016(5) -0.007(5)
N3 0.063(7) 0.042(5) 0.028(5) -0.003(4) 0.001(5) -0.018(5)
N4 0.065(7) 0.045(6) 0.035(5) -0.020(4) -0.017(5) -0.003(5)
C1 0.097(10) 0.024(6) 0.043(7) -0.012(5) -0.014(7) -0.007(6)
C2 0.27(2) 0.073(10) 0.046(8) -0.024(7) -0.059(11) -0.028(13)
C3 0.031(6) 0.024(5) 0.057(7) -0.009(5) -0.007(5) -0.010(5)
C4 0.050(7) 0.066(8) 0.031(6) -0.026(6) 0.008(5) -0.028(6)
C5 0.050(7) 0.062(8) 0.050(7) -0.021(6) -0.004(6) -0.022(6)
C6 0.058(8) 0.055(7) 0.031(6) -0.012(5) -0.010(6) -0.014(6)
C7 0.116(12) 0.076(9) 0.044(7) -0.028(6) 0.024(8) -0.069(9)
C8 0.094(11) 0.067(8) 0.039(7) -0.019(6) 0.012(7) -0.050(8)
C9 0.057(8) 0.047(7) 0.031(6) -0.013(5) -0.014(6) 0.000(6)
C10 0.062(8) 0.025(5) 0.032(5) -0.003(4) -0.001(5) 0.002(5)
C11 0.059(8) 0.030(6) 0.035(6) -0.008(5) -0.009(5) 0.009(5)
C12 0.041(7) 0.028(5) 0.024(5) 0.004(4) -0.005(5) 0.001(5)
C13 0.052(8) 0.038(6) 0.037(6) -0.003(5) -0.014(5) -0.002(6)
C14 0.054(8) 0.029(6) 0.042(6) -0.001(5) -0.010(6) -0.001(5)
C15 0.038(7) 0.043(6) 0.025(5) 0.002(5) -0.008(5) 0.004(5)
C16 0.049(7) 0.039(6) 0.027(5) 0.006(5) -0.012(5) -0.004(6)
C17 0.042(7) 0.046(6) 0.023(5) -0.007(5) -0.001(5) -0.002(5)
C18 0.060(9) 0.039(7) 0.081(9) -0.006(6) -0.016(7) 0.001(6)
C19 0.085(10) 0.027(6) 0.085(9) -0.018(6) -0.034(8) 0.013(6)
C20 0.046(8) 0.060(8) 0.064(8) 0.005(6) -0.010(6) -0.015(6)
C21 0.076(9) 0.029(6) 0.056(7) -0.002(5) -0.016(7) -0.009(6)
C22 0.059(8) 0.049(7) 0.022(5) 0.005(5) 0.001(5) 0.005(6)
C23 0.048(7) 0.039(6) 0.034(6) 0.002(5) -0.003(5) 0.006(5)
C24 0.088(10) 0.053(8) 0.042(7) -0.011(6) -0.011(7) -0.029(7)
C25 0.166(16) 0.116(13) 0.057(9) -0.059(9) 0.033(9) -0.094(12)
C26 0.042(7) 0.030(6) 0.032(6) 0.006(5) 0.006(5) 0.002(5)
C27 0.080(9) 0.029(6) 0.041(6) -0.009(5) -0.018(6) -0.020(6)
C28 0.074(8) 0.040(6) 0.022(5) -0.002(4) -0.008(5) -0.018(6)
C29 0.066(8) 0.035(6) 0.033(6) -0.015(5) -0.005(6) -0.012(6)
C30 0.108(11) 0.022(6) 0.048(7) -0.002(5) -0.029(7) -0.014(6)
C31 0.116(12) 0.038(6) 0.033(6) 0.001(5) -0.010(7) -0.026(7)
C32 0.075(9) 0.036(6) 0.032(6) -0.014(5) -0.014(6) -0.010(6)
C33 0.052(7) 0.030(6) 0.032(6) 0.003(5) -0.006(5) 0.020(5)
C34 0.052(8) 0.023(5) 0.049(7) -0.002(5) -0.014(6) 0.001(5)
C35 0.061(8) 0.018(5) 0.047(7) -0.001(5) -0.016(6) 0.002(5)
C36 0.055(8) 0.026(6) 0.046(7) -0.005(5) -0.021(6) -0.004(6)
C37 0.055(8) 0.031(6) 0.048(7) -0.003(5) -0.018(6) -0.001(6)
C38 0.056(8) 0.030(6) 0.036(6) 0.006(5) -0.006(6) -0.004(6)
C39 0.061(8) 0.023(6) 0.041(6) 0.007(5) -0.014(6) -0.007(6)
C40 0.044(7) 0.037(6) 0.040(6) -0.007(5) -0.011(5) 0.002(6)
C41 0.064(9) 0.034(6) 0.060(8) 0.008(6) -0.008(7) -0.003(6)
C42 0.064(9) 0.052(8) 0.064(8) 0.011(6) -0.020(7) -0.005(7)
C43 0.064(9) 0.048(7) 0.043(7) -0.001(5) -0.015(6) 0.002(6)
C44 0.058(8) 0.051(7) 0.047(7) 0.017(6) -0.014(6) 0.000(6)
C45 0.052(7) 0.034(6) 0.040(6) -0.005(5) -0.009(5) -0.001(5)
C46 0.056(8) 0.034(6) 0.052(7) -0.013(5) -0.020(6) 0.003(6)
C51 0.062(8) 0.039(7) 0.051(7) 0.002(5) -0.009(6) 0.005(6)
C52 0.067(9) 0.042(7) 0.048(7) 0.001(6) 0.001(6) 0.012(6)
C53 0.082(10) 0.021(6) 0.063(8) 0.015(5) -0.022(7) 0.000(6)
C54 0.060(8) 0.025(6) 0.058(7) 0.004(5) -0.013(6) -0.002(6)
C55 0.063(8) 0.029(6) 0.052(7) 0.001(5) -0.022(6) 0.002(6)
C56 0.051(7) 0.020(5) 0.038(6) -0.002(4) -0.016(5) -0.004(5)
C61 0.055(8) 0.041(7) 0.084(9) 0.015(6) -0.031(7) -0.017(6)
C62 0.063(10) 0.070(9) 0.120(12) 0.019(8) -0.049(9) -0.044(8)
C63 0.045(8) 0.087(10) 0.073(9) -0.015(8) -0.026(7) -0.021(8)
C64 0.057(8) 0.049(7) 0.058(7) -0.003(6) -0.013(6) -0.011(6)
C65 0.045(7) 0.035(6) 0.049(7) -0.004(5) -0.019(5) -0.008(5)
C66 0.038(7) 0.024(5) 0.053(7) -0.009(5) -0.015(5) -0.005(5)
C71 0.072(10) 0.033(7) 0.085(9) -0.004(6) -0.004(8) -0.003(7)
C72 0.079(11) 0.081(11) 0.079(10) 0.007(8) 0.039(9) 0.016(9)
C73 0.106(13) 0.048(9) 0.106(12) -0.023(8) -0.007(10) 0.029(9)
C74 0.072(10) 0.038(7) 0.091(10) 0.006(7) 0.000(8) 0.014(7)
C75 0.064(9) 0.041(7) 0.058(8) 0.007(6) -0.009(7) -0.006(7)
C76 0.046(7) 0.020(5) 0.049(6) 0.005(5) -0.007(6) -0.005(5)
C81 0.059(9) 0.043(7) 0.097(10) -0.027(7) -0.007(7) -0.012(7)
C82 0.053(9) 0.085(11) 0.139(14) -0.077(10) 0.017(9) -0.034(8)
C83 0.093(12) 0.108(13) 0.077(10) -0.045(10) 0.000(9) -0.062(11)
C84 0.097(12) 0.122(13) 0.056(9) 0.002(9) -0.037(8) -0.052(11)
C85 0.087(10) 0.059(8) 0.063(8) 0.015(6) -0.043(8) -0.040(8)
C86 0.059(8) 0.048(7) 0.047(7) -0.009(6) -0.002(6) -0.025(7)
C91 0.069(9) 0.033(6) 0.038(6) -0.002(5) -0.003(6) -0.007(6)
C92 0.128(13) 0.039(7) 0.040(7) -0.015(6) 0.014(8) -0.012(8)
C93 0.136(15) 0.029(7) 0.091(10) -0.029(7) 0.030(10) -0.025(9)
C94 0.132(15) 0.056(9) 0.122(13) -0.040(9) 0.042(11) -0.048(10)
C95 0.098(12) 0.054(8) 0.079(9) -0.025(7) 0.027(9) -0.030(8)
C96 0.064(8) 0.031(6) 0.035(6) -0.004(5) 0.007(6) -0.014(6)
C101 0.063(9) 0.053(7) 0.052(7) -0.008(6) -0.017(7) 0.006(7)
C102 0.046(8) 0.091(10) 0.059(8) -0.010(7) -0.002(7) 0.004(7)
C103 0.061(10) 0.135(13) 0.076(10) -0.013(9) -0.017(9) 0.025(9)
C104 0.067(11) 0.168(16) 0.053(9) 0.008(9) -0.017(8) 0.005(11)
C105 0.059(9) 0.122(12) 0.040(7) -0.007(7) -0.014(7) 0.004(9)
C106 0.061(8) 0.036(6) 0.041(6) 0.001(5) -0.014(6) -0.013(6)
C111 0.068(9) 0.053(8) 0.047(7) 0.015(6) -0.021(7) -0.017(7)
C112 0.068(10) 0.074(10) 0.091(11) 0.024(8) -0.021(9) -0.017(8)
C113 0.082(11) 0.058(9) 0.099(12) 0.021(8) -0.056(9) 0.000(9)
C114 0.136(15) 0.067(9) 0.051(8) 0.029(7) -0.028(10) 0.009(10)
C115 0.063(9) 0.049(7) 0.057(8) 0.008(6) -0.019(7) -0.004(6)
C116 0.056(8) 0.026(5) 0.029(6) 0.005(4) -0.016(5) 0.003(5)
C121 0.078(10) 0.032(7) 0.053(7) -0.003(6) -0.021(7) -0.003(7)
C122 0.113(12) 0.021(6) 0.051(7) -0.008(5) -0.016(8) -0.014(7)
C123 0.086(10) 0.033(7) 0.070(8) -0.020(6) -0.019(7) -0.018(7)
C124 0.061(8) 0.037(7) 0.070(8) -0.020(6) -0.019(6) -0.008(6)
C125 0.069(9) 0.033(6) 0.053(7) -0.005(5) -0.018(6) 0.002(6)
C126 0.076(9) 0.014(5) 0.042(6) -0.003(4) -0.010(6) -0.006(6)
B1 0.063(9) 0.026(6) 0.030(6) -0.009(5) -0.009(6) -0.007(6)
F131 0.079(5) 0.038(4) 0.049(4) -0.006(3) -0.024(3) -0.007(3)
F132 0.083(5) 0.061(5) 0.086(5) 0.015(4) -0.042(4) -0.014(4)
F133 0.081(5) 0.052(4) 0.090(5) 0.017(4) -0.007(4) 0.006(4)
F134 0.094(5) 0.032(4) 0.065(4) -0.010(3) 0.001(4) 0.003(4)
F135 0.075(5) 0.036(3) 0.047(4) -0.011(3) -0.013(3) -0.014(3)
F141 0.069(4) 0.043(4) 0.045(4) -0.009(3) -0.013(3) -0.016(3)
F142 0.087(5) 0.066(5) 0.049(4) -0.004(3) -0.001(4) -0.032(4)
F143 0.073(5) 0.097(6) 0.088(5) -0.013(4) -0.002(4) -0.042(5)
F144 0.084(6) 0.110(6) 0.065(5) -0.008(4) -0.022(4) -0.047(5)
F145 0.070(5) 0.060(4) 0.036(3) -0.005(3) -0.012(3) -0.025(4)
F151 0.065(5) 0.044(4) 0.071(4) -0.008(3) -0.014(4) 0.002(4)
F152 0.093(6) 0.048(4) 0.068(4) 0.006(3) -0.038(4) -0.004(4)
F153 0.138(7) 0.057(5) 0.038(4) 0.005(3) -0.003(4) -0.029(5)
F154 0.102(6) 0.042(4) 0.056(4) -0.013(3) 0.014(4) -0.017(4)
F155 0.056(4) 0.034(3) 0.045(3) -0.001(3) 0.001(3) 0.001(3)
F161 0.052(4) 0.041(4) 0.074(4) -0.014(3) 0.000(3) -0.006(3)
F162 0.110(6) 0.041(4) 0.093(5) -0.029(4) 0.030(5) -0.015(4)
F163 0.127(7) 0.062(5) 0.122(7) -0.048(5) 0.006(6) -0.039(5)
F164 0.085(6) 0.066(5) 0.101(5) -0.028(4) -0.002(4) -0.046(4)
F165 0.057(4) 0.040(4) 0.064(4) -0.011(3) -0.002(3) -0.014(3)
C131 0.061(8) 0.028(6) 0.039(6) 0.000(5) -0.014(6) -0.007(6)
C132 0.054(8) 0.064(8) 0.046(7) -0.005(6) -0.011(6) -0.020(7)
C133 0.058(8) 0.036(7) 0.062(8) 0.014(6) 0.014(7) 0.005(6)
C134 0.068(8) 0.035(6) 0.047(7) -0.008(5) -0.007(6) -0.010(6)
C135 0.069(8) 0.023(6) 0.045(7) -0.005(5) 0.006(6) -0.005(6)
C136 0.046(7) 0.035(6) 0.030(5) -0.003(4) 0.001(5) -0.012(5)
C141 0.060(8) 0.026(6) 0.051(7) -0.008(5) -0.008(6) -0.009(6)
C142 0.078(10) 0.046(7) 0.044(7) -0.010(6) -0.016(7) -0.008(7)
C143 0.049(8) 0.047(7) 0.079(9) -0.009(6) -0.019(7) -0.017(6)
C144 0.073(9) 0.056(8) 0.038(7) -0.009(6) -0.011(7) -0.023(7)
C145 0.070(9) 0.037(7) 0.050(7) -0.009(6) -0.016(7) -0.013(6)
C146 0.048(7) 0.019(5) 0.057(7) -0.008(5) -0.008(6) -0.003(5)
C151 0.062(8) 0.027(6) 0.055(7) -0.008(5) -0.017(6) -0.008(6)
C152 0.084(10) 0.026(6) 0.051(7) 0.001(5) -0.022(7) -0.017(6)
C153 0.109(12) 0.037(7) 0.037(7) -0.006(5) -0.016(7) -0.035(8)
C154 0.079(9) 0.022(6) 0.041(7) -0.016(5) -0.001(6) -0.007(6)
C155 0.055(8) 0.028(6) 0.043(6) -0.009(5) -0.005(6) -0.011(6)
C156 0.050(7) 0.024(5) 0.040(6) -0.010(5) -0.005(5) -0.016(5)
C161 0.070(9) 0.030(6) 0.039(6) -0.006(5) -0.007(6) -0.009(6)
C162 0.089(11) 0.033(7) 0.067(8) -0.019(6) -0.004(8) -0.004(7)
C163 0.080(10) 0.025(6) 0.082(9) -0.024(6) -0.017(7) -0.019(7)
C164 0.063(9) 0.043(7) 0.054(7) -0.008(6) 0.003(6) -0.034(7)
C165 0.047(7) 0.036(6) 0.045(6) -0.009(5) -0.009(6) -0.016(6)
C166 0.066(8) 0.030(6) 0.031(6) 0.001(5) -0.008(6) -0.006(6)
B2 0.057(9) 0.031(7) 0.046(7) -0.014(6) -0.012(7) -0.012(6)
F171 0.074(5) 0.038(4) 0.084(5) 0.004(3) 0.014(4) -0.005(4)
F172 0.085(5) 0.028(4) 0.090(5) 0.016(3) 0.003(4) 0.008(4)
F173 0.064(5) 0.038(4) 0.070(4) -0.009(3) -0.014(4) 0.006(3)
F175 0.069(4) 0.031(3) 0.049(4) 0.009(3) -0.011(3) -0.012(3)
F181 0.049(4) 0.040(4) 0.073(4) -0.015(3) -0.024(3) 0.000(3)
F182 0.072(5) 0.056(4) 0.093(5) -0.028(4) -0.023(4) -0.025(4)
F183 0.097(6) 0.033(4) 0.083(5) -0.017(3) -0.005(4) -0.006(4)
F184 0.057(4) 0.046(4) 0.049(4) -0.009(3) 0.008(3) -0.019(3)
F186 0.080(5) 0.040(4) 0.093(5) -0.005(4) -0.014(4) 0.006(4)
F185 0.041(4) 0.046(4) 0.076(4) -0.003(3) -0.013(3) -0.004(3)
F191 0.093(6) 0.053(4) 0.060(4) 0.004(3) -0.017(4) -0.014(4)
F192 0.105(7) 0.120(7) 0.055(5) 0.016(4) -0.028(5) -0.022(5)
F193 0.148(9) 0.215(11) 0.078(6) -0.060(7) -0.031(6) -0.059(8)
F194 0.117(7) 0.119(7) 0.113(6) -0.068(6) -0.009(5) -0.051(6)
F195 0.082(5) 0.042(4) 0.088(5) -0.024(4) -0.006(4) -0.025(4)
F201 0.062(5) 0.073(5) 0.057(4) -0.012(3) -0.019(3) -0.017(4)
F202 0.050(5) 0.095(5) 0.080(5) -0.020(4) -0.011(4) -0.024(4)
F203 0.075(5) 0.062(4) 0.069(4) -0.017(4) 0.017(4) -0.023(4)
F204 0.077(5) 0.071(5) 0.052(4) -0.009(3) -0.010(4) -0.001(4)
F205 0.051(4) 0.056(4) 0.054(4) -0.006(3) -0.018(3) -0.006(3)
C171 0.040(7) 0.026(6) 0.054(7) -0.003(5) 0.000(6) -0.005(5)
C172 0.064(8) 0.048(7) 0.044(7) -0.004(6) 0.001(6) -0.017(7)
C173 0.044(7) 0.035(6) 0.045(6) -0.013(5) -0.008(6) 0.003(6)
C174 0.059(8) 0.027(6) 0.042(6) -0.003(5) -0.014(6) -0.017(6)
C175 0.052(7) 0.024(6) 0.039(6) 0.000(5) -0.002(6) -0.008(5)
C176 0.045(7) 0.025(5) 0.039(6) -0.002(5) -0.012(5) -0.008(5)
C181 0.044(7) 0.029(6) 0.051(6) -0.009(5) -0.009(5) -0.016(5)
C182 0.058(8) 0.040(6) 0.055(7) -0.017(5) -0.001(6) -0.020(6)
C183 0.069(9) 0.025(6) 0.054(7) -0.012(5) -0.003(6) -0.005(6)
C184 0.054(8) 0.028(6) 0.055(7) -0.006(5) -0.004(6) 0.006(6)
C185 0.047(7) 0.020(6) 0.058(7) 0.006(5) -0.005(6) -0.005(5)
C186 0.053(7) 0.025(6) 0.049(7) -0.004(5) -0.012(6) -0.010(5)
C191 0.053(8) 0.060(8) 0.053(7) -0.009(6) -0.019(6) -0.009(7)
C192 0.067(9) 0.096(11) 0.045(8) -0.005(7) -0.005(7) -0.017(8)
C193 0.059(9) 0.130(13) 0.052(9) -0.029(9) -0.006(7) -0.027(9)
C194 0.065(9) 0.082(10) 0.084(10) -0.039(8) -0.010(8) -0.021(8)
C195 0.053(8) 0.069(9) 0.049(7) -0.023(6) -0.010(6) -0.016(7)
C196 0.040(7) 0.048(7) 0.049(7) -0.010(5) -0.015(5) -0.006(6)
C201 0.054(8) 0.038(7) 0.044(7) -0.017(5) -0.011(6) -0.011(6)
C202 0.056(9) 0.049(8) 0.077(9) -0.022(7) 0.007(8) -0.018(7)
C203 0.057(8) 0.041(7) 0.051(8) -0.008(6) 0.013(7) -0.006(6)
C204 0.044(7) 0.045(6) 0.036(6) -0.008(5) -0.005(6) -0.005(5)
C205 0.043(7) 0.029(6) 0.052(7) -0.006(5) -0.012(6) -0.007(5)
C206 0.058(8) 0.027(6) 0.039(6) -0.005(5) -0.016(6) -0.001(5)

loop_
_atom_type_symbol
_atom_type_description
_atom_type_scat_dispersion_real
_atom_type_scat_dispersion_imag
_atom_type_scat_source
C C 0.0033 0.0016 'International Tables Vol C Tables 4.2.6.8 and 6.1.1.4'
H H 0.0000 0.0000 'International Tables Vol C Tables 4.2.6.8 and 6.1.1.4'
B B 0.0013 0.0007 'International Tables Vol C Tables 4.2.6.8 and 6.1.1.4'
N N 0.0061 0.0033 'International Tables Vol C Tables 4.2.6.8 and 6.1.1.4'
O O 0.0106 0.0060 'International Tables Vol C Tables 4.2.6.8 and 6.1.1.4'
F F 0.0171 0.0103 'International Tables Vol C Tables 4.2.6.8 and 6.1.1.4'
P P 0.1023 0.0942 'International Tables Vol C Tables 4.2.6.8 and 6.1.1.4'
Cl Cl 0.1484 0.1585 'International Tables Vol C Tables 4.2.6.8 and 6.1.1.4'
Rh Rh -1.1178 0.9187 'International Tables Vol C Tables 4.2.6.8 and 6.1.1.4'

loop_
_geom_angle_atom_site_label_1
_geom_angle_atom_site_label_2
_geom_angle_atom_site_label_3
_geom_angle
_geom_angle_site_symmetry_3
C3 Rh1 N1 178.1(4) .
C3 Rh1 P2 88.2(3) .
N1 Rh1 P2 90.5(2) .
C3 Rh1 P1 88.7(3) .
N1 Rh1 P1 92.8(2) .
P2 Rh1 P1 174.71(10) .
C26 Rh2 N3 177.2(4) .
C26 Rh2 P3 89.0(3) .
N3 Rh2 P3 93.8(2) .
C26 Rh2 P4 86.8(3) .
N3 Rh2 P4 90.4(2) .
P3 Rh2 P4 170.43(11) .
C56 P1 C10 103.6(4) .
C56 P1 C66 104.6(3) .
C10 P1 C66 102.2(4) .
C56 P1 Rh1 112.6(3) .
C10 P1 Rh1 116.1(3) .
C66 P1 Rh1 116.2(2) .
C46 P2 C86 106.5(4) .
C46 P2 C76 101.4(4) .
C86 P2 C76 100.5(4) .
C46 P2 Rh1 115.8(4) .
C86 P2 Rh1 117.4(3) .
C76 P2 Rh1 113.1(3) .
C96 P3 C106 104.2(3) .
C96 P3 C23 103.1(4) .
C106 P3 C23 104.7(3) .
C96 P3 Rh2 116.5(3) .
C106 P3 Rh2 110.9(2) .
C23 P3 Rh2 116.2(4) .
C126 P4 C116 104.0(3) .
C126 P4 C33 106.2(4) .
C116 P4 C33 103.8(3) .
C126 P4 Rh2 117.0(2) .
C116 P4 Rh2 109.6(2) .
C33 P4 Rh2 114.8(3) .
C12 O1 C11 115.0(6) .
C15 O2 C22 111.5(6) .
C35 O3 C34 111.6(6) .
C38 O4 C45 111.2(7) .
C1 N1 Rh1 175.8(9) .
C3 N2 C9 173.7(10) .
C24 N3 Rh2 170.5(9) .
C26 N4 C32 178.3(11) .
N1 C1 C2 174.7(14) .
N2 C3 Rh1 178.3(9) .
C5 C4 C9 120.0 .
C6 C5 C4 120.0 .
C5 C6 C7 120.0 .
C5 C6 C29 121(2) 2_655
C7 C6 C29 119(2) 2_655
C8 C7 C6 120.0 .
C7 C8 C9 120.0 .
C8 C9 C4 120.0 .
C8 C9 N2 120.5(6) .
C4 C9 N2 119.4(6) .
C11 C10 P1 112.4(6) .
O1 C11 C10 106.2(7) .
C13 C12 C17 120.0 .
C13 C12 O1 119.5(5) .
C17 C12 O1 120.5(5) .
C12 C13 C14 120.0 .
C12 C13 C18 118.9(6) .
C14 C13 C18 121.1(6) .
C15 C14 C13 120.0 .
C15 C14 C19 119.5(6) .
C13 C14 C19 120.5(6) .
C14 C15 C16 120.0 .
C14 C15 O2 120.1(6) .
C16 C15 O2 119.9(6) .
C17 C16 C15 120.0 .
C17 C16 C20 119.9(6) .
C15 C16 C20 119.8(6) .
C16 C17 C12 120.0 .
C16 C17 C21 121.1(6) .
C12 C17 C21 118.8(6) .
O2 C22 C23 108.4(8) .
C22 C23 P3 111.8(7) .
N3 C24 C25 177.6(13) .
N4 C26 Rh2 175.0(9) .
C28 C27 C32 120.0 .
C27 C28 C29 120.0 .
C30 C29 C28 120.0 .
C30 C29 C6 120.7(18) 2_655
C28 C29 C6 119.1(17) 2_655
C31 C30 C29 120.0 .
C30 C31 C32 120.0 .
N4 C32 C31 119.7(6) .
N4 C32 C27 120.3(6) .
C31 C32 C27 120.0 .
C34 C33 P4 115.6(7) .
O3 C34 C33 110.6(8) .
C36 C35 C40 120.0 .
C36 C35 O3 120.0(6) .
C40 C35 O3 120.0(6) .
C35 C36 C37 120.0 .
C35 C36 C41 119.2(6) .
C37 C36 C41 120.8(6) .
C38 C37 C36 120.0 .
C38 C37 C42 119.3(6) .
C36 C37 C42 120.6(6) .
C37 C38 C39 120.0 .
C37 C38 O4 118.9(5) .
C39 C38 O4 121.1(5) .
C38 C39 C40 120.0 .
C38 C39 C43 117.9(6) .
C40 C39 C43 122.0(6) .
C39 C40 C35 120.0 .
C39 C40 C44 120.2(6) .
C35 C40 C44 119.8(6) .
O4 C45 C46 106.5(8) .
C45 C46 P2 115.6(7) .
C52 C51 C56 120.0 .
C51 C52 C53 120.0 .
C52 C53 C54 120.0 .
C55 C54 C53 120.0 .
C54 C55 C56 120.0 .
C55 C56 C51 120.0 .
C55 C56 P1 122.5(4) .
C51 C56 P1 117.5(4) .
C62 C61 C66 120.0 .
C63 C62 C61 120.0 .
C62 C63 C64 120.0 .
C63 C64 C65 120.0 .
C66 C65 C64 120.0 .
C65 C66 C61 120.0 .
C65 C66 P1 119.1(4) .
C61 C66 P1 120.9(4) .
C72 C71 C76 120.0 .
C71 C72 C73 120.0 .
C74 C73 C72 120.0 .
C75 C74 C73 120.0 .
C74 C75 C76 120.0 .
C75 C76 C71 120.0 .
C75 C76 P2 120.5(4) .
C71 C76 P2 119.5(4) .
C82 C81 C86 120.0 .
C83 C82 C81 120.0 .
C82 C83 C84 120.0 .
C83 C84 C85 120.0 .
C86 C85 C84 120.0 .
C85 C86 C81 120.0 .
C85 C86 P2 118.7(5) .
C81 C86 P2 121.3(5) .
C92 C91 C96 120.0 .
C91 C92 C93 120.0 .
C94 C93 C92 120.0 .
C93 C94 C95 120.0 .
C96 C95 C94 120.0 .
C95 C96 C91 120.0 .
C95 C96 P3 120.5(5) .
C91 C96 P3 119.4(5) .
C102 C101 C106 120.0 .
C101 C102 C103 120.0 .
C104 C103 C102 120.0 .
C105 C104 C103 120.0 .
C104 C105 C106 120.0 .
C105 C106 C101 120.0 .
C105 C106 P3 117.5(5) .
C101 C106 P3 122.5(5) .
C112 C111 C116 120.0 .
C113 C112 C111 120.0 .
C112 C113 C114 120.0 .
C115 C114 C113 120.0 .
C114 C115 C116 120.0 .
C115 C116 C111 120.0 .
C115 C116 P4 121.4(5) .
C111 C116 P4 118.6(5) .
C122 C121 C126 120.0 .
C121 C122 C123 120.0 .
C124 C123 C122 120.0 .
C123 C124 C125 120.0 .
C126 C125 C124 120.0 .
C125 C126 C121 120.0 .
C125 C126 P4 119.6(4) .
C121 C126 P4 120.2(4) .
C146 B1 C136 103.7(7) .
C146 B1 C166 117.0(7) .
C136 B1 C166 114.0(8) .
C146 B1 C156 112.3(7) .
C136 B1 C156 112.3(7) .
C166 B1 C156 97.9(6) .
F131 C131 C132 115.3(6) .
F131 C131 C136 124.5(6) .
C132 C131 C136 120.0 .
F132 C132 C133 119.2(6) .
F132 C132 C131 120.8(6) .
C133 C132 C131 120.0 .
C134 C133 C132 120.0 .
C134 C133 F133 119.7(6) .
C132 C133 F133 120.3(6) .
F134 C134 C133 117.8(6) .
F134 C134 C135 122.2(6) .
C133 C134 C135 120.0 .
F135 C135 C134 116.2(5) .
F135 C135 C136 123.8(5) .
C134 C135 C136 120.0 .
C135 C136 C131 120.0 .
C135 C136 B1 116.3(5) .
C131 C136 B1 123.7(5) .
F141 C141 C142 117.6(6) .
F141 C141 C146 122.4(6) .
C142 C141 C146 120.0 .
F142 C142 C143 120.4(6) .
F142 C142 C141 119.6(6) .
C143 C142 C141 120.0 .
F143 C143 C142 119.8(6) .
F143 C143 C144 120.1(6) .
C142 C143 C144 120.0 .
F144 C144 C145 121.5(6) .
F144 C144 C143 118.5(6) .
C145 C144 C143 120.0 .
F145 C145 C144 114.4(6) .
F145 C145 C146 125.5(6) .
C144 C145 C146 120.0 .
C145 C146 C141 120.0 .
C145 C146 B1 124.6(6) .
C141 C146 B1 115.1(6) .
F151 C151 C152 116.6(6) .
F151 C151 C156 123.3(6) .
C152 C151 C156 120.0 .
F152 C152 C151 120.6(6) .
F152 C152 C153 119.2(6) .
C151 C152 C153 120.0 .
F153 C153 C154 120.0(7) .
F153 C153 C152 120.0(7) .
C154 C153 C152 120.0 .
F154 C154 C155 120.9(6) .
F154 C154 C153 119.1(6) .
C155 C154 C153 120.0 .
F155 C155 C154 115.5(6) .
F155 C155 C156 124.5(6) .
C154 C155 C156 120.0 .
C155 C156 C151 120.0 .
C155 C156 B1 124.5(6) .
C151 C156 B1 115.3(6) .
F161 C161 C162 114.8(6) .
F161 C161 C166 125.2(6) .
C162 C161 C166 120.0 .
F162 C162 C163 119.9(6) .
F162 C162 C161 120.1(6) .
C163 C162 C161 120.0 .
F163 C163 C164 121.1(7) .
F163 C163 C162 118.9(7) .
C164 C163 C162 120.0 .
F164 C164 C165 120.7(6) .
F164 C164 C163 119.3(6) .
C165 C164 C163 120.0 .
F165 C165 C166 121.2(6) .
F165 C165 C164 118.7(6) .
C166 C165 C164 120.0 .
C165 C166 C161 120.0 .
C165 C166 B1 118.1(6) .
C161 C166 B1 121.9(6) .
C206 B2 C176 115.1(8) .
C206 B2 C196 114.5(8) .
C176 B2 C196 101.3(7) .
C206 B2 C186 101.7(7) .
C176 B2 C186 113.2(8) .
C196 B2 C186 111.6(8) .
F171 C171 C172 114.6(6) .
F171 C171 C176 125.4(6) .
C172 C171 C176 120.0 .
F172 C172 C173 118.4(6) .
F172 C172 C171 121.5(6) .
C173 C172 C171 120.0 .
C172 C173 C174 120.0 .
C172 C173 F173 120.2(5) .
C174 C173 F173 119.8(5) .
F184 C174 C175 120.0(5) .
F184 C174 C173 120.0(5) .
C175 C174 C173 120.0 .
F175 C175 C176 122.6(6) .
F175 C175 C174 117.4(5) .
C176 C175 C174 120.0 .
C175 C176 C171 120.0 .
C175 C176 B2 116.9(6) .
C171 C176 B2 122.6(6) .
F181 C181 C182 116.3(5) .
F181 C181 C186 123.7(5) .
C182 C181 C186 120.0 .
F182 C182 C183 120.1(5) .
F182 C182 C181 119.9(5) .
C183 C182 C181 120.0 .
F183 C183 C182 119.3(6) .
F183 C183 C184 120.7(6) .
C182 C183 C184 120.0 .
F186 C184 C185 121.8(6) .
F186 C184 C183 118.2(6) .
C185 C184 C183 120.0 .
F185 C185 C184 116.2(5) .
F185 C185 C186 123.8(5) .
C184 C185 C186 120.0 .
C185 C186 C181 120.0 .
C185 C186 B2 115.2(6) .
C181 C186 B2 124.8(6) .
F191 C191 C192 115.6(6) .
F191 C191 C196 124.3(6) .
C192 C191 C196 120.0 .
F192 C192 C191 119.5(7) .
F192 C192 C193 120.5(7) .
C191 C192 C193 120.0 .
C194 C193 C192 120.0 .
C194 C193 F193 122.4(8) .
C192 C193 F193 117.5(8) .
F194 C194 C193 119.1(7) .
F194 C194 C195 120.9(7) .
C193 C194 C195 120.0 .
F195 C195 C196 123.3(6) .
F195 C195 C194 116.7(6) .
C196 C195 C194 120.0 .
C195 C196 C191 120.0 .
C195 C196 B2 114.1(6) .
C191 C196 B2 125.8(6) .
F201 C201 C202 116.5(6) .
F201 C201 C206 123.4(6) .
C202 C201 C206 120.0 .
F202 C202 C203 120.3(6) .
F202 C202 C201 119.7(6) .
C203 C202 C201 120.0 .
F203 C203 C202 119.8(6) .
F203 C203 C204 120.1(6) .
C202 C203 C204 120.0 .
F204 C204 C205 121.0(6) .
F204 C204 C203 119.0(6) .
C205 C204 C203 120.0 .
F205 C205 C206 123.0(6) .
F205 C205 C204 117.0(6) .
C206 C205 C204 120.0 .
C205 C206 C201 120.0 .
C205 C206 B2 115.2(6) .
C201 C206 B2 124.8(6) .
Cl2 C301 Cl1 109.53(9) .
Cl2 C301 Cl1' 80.2(5) .
Cl1 C301 Cl1' 29.9(5) .
Cl2 C301 Cl2' 40.0(6) .
Cl1 C301 Cl2' 137.7(6) .
Cl1' C301 Cl2' 109.45(9) .
Cl3 C303 Cl4 109.43(9) .
Cl6 C305 Cl5 109.49(9) .
Cl7 C307 Cl8 109.49(10) .
Cl9 C309 Cl10 109.43(9) .

loop_
_geom_bond_atom_site_label_1
_geom_bond_atom_site_label_2
_geom_bond_distance
_geom_bond_site_symmetry_2
Rh1 C3 1.859(10) .
Rh1 N1 2.071(8) .
Rh1 P2 2.328(3) .
Rh1 P1 2.332(3) .
Rh2 C26 1.886(10) .
Rh2 N3 2.076(8) .
Rh2 P3 2.320(3) .
Rh2 P4 2.332(3) .
P1 C56 1.853(5) .
P1 C10 1.864(9) .
P1 C66 1.867(5) .
P2 C46 1.834(10) .
P2 C86 1.871(6) .
P2 C76 1.871(6) .
P3 C96 1.847(5) .
P3 C106 1.846(6) .
P3 C23 1.852(9) .
P4 C126 1.855(5) .
P4 C116 1.855(5) .
P4 C33 1.880(10) .
O1 C12 1.395(7) .
O1 C11 1.420(10) .
O2 C15 1.396(8) .
O2 C22 1.441(10) .
O3 C35 1.413(7) .
O3 C34 1.425(11) .
O4 C38 1.406(8) .
O4 C45 1.420(10) .
N1 C1 1.128(11) .
N2 C3 1.197(11) .
N2 C9 1.407(9) .
N3 C24 1.152(12) .
N4 C26 1.198(11) .
N4 C32 1.380(8) .
C1 C2 1.525(15) .
C4 C5 1.3900 .
C4 C9 1.3900 .
C5 C6 1.3900 .
C6 C7 1.3900 .
C6 C29 1.56(5) 2_655
C7 C8 1.3900 .
C8 C9 1.3900 .
C10 C11 1.549(12) .
C12 C13 1.3900 .
C12 C17 1.3900 .
C13 C14 1.3900 .
C13 C18 1.600(12) .
C14 C15 1.3900 .
C14 C19 1.567(10) .
C15 C16 1.3900 .
C16 C17 1.3900 .
C16 C20 1.530(11) .
C17 C21 1.560(10) .
C22 C23 1.515(13) .
C24 C25 1.472(14) .
C27 C28 1.3900 .
C27 C32 1.3900 .
C28 C29 1.3900 .
C29 C30 1.3900 .
C29 C6 1.56(5) 2_655
C30 C31 1.3900 .
C31 C32 1.3900 .
C33 C34 1.512(12) .
C35 C36 1.3900 .
C35 C40 1.3900 .
C36 C37 1.3900 .
C36 C41 1.559(11) .
C37 C38 1.3900 .
C37 C42 1.571(12) .
C38 C39 1.3900 .
C39 C40 1.3900 .
C39 C43 1.539(11) .
C40 C44 1.534(11) .
C45 C46 1.600(14) .
C51 C52 1.3900 .
C51 C56 1.3900 .
C52 C53 1.3900 .
C53 C54 1.3900 .
C54 C55 1.3900 .
C55 C56 1.3900 .
C61 C62 1.3900 .
C61 C66 1.3900 .
C62 C63 1.3900 .
C63 C64 1.3900 .
C64 C65 1.3900 .
C65 C66 1.3900 .
C71 C72 1.3900 .
C71 C76 1.3900 .
C72 C73 1.3900 .
C73 C74 1.3900 .
C74 C75 1.3900 .
C75 C76 1.3900 .
C81 C82 1.3900 .
C81 C86 1.3900 .
C82 C83 1.3900 .
C83 C84 1.3900 .
C84 C85 1.3900 .
C85 C86 1.3900 .
C91 C92 1.3900 .
C91 C96 1.3900 .
C92 C93 1.3900 .
C93 C94 1.3900 .
C94 C95 1.3900 .
C95 C96 1.3900 .
C101 C102 1.3900 .
C101 C106 1.3900 .
C102 C103 1.3900 .
C103 C104 1.3900 .
C104 C105 1.3900 .
C105 C106 1.3900 .
C111 C112 1.3900 .
C111 C116 1.3900 .
C112 C113 1.3900 .
C113 C114 1.3900 .
C114 C115 1.3900 .
C115 C116 1.3900 .
C121 C122 1.3900 .
C121 C126 1.3900 .
C122 C123 1.3900 .
C123 C124 1.3900 .
C124 C125 1.3900 .
C125 C126 1.3900 .
B1 C146 1.676(14) .
B1 C136 1.707(13) .
B1 C166 1.751(11) .
B1 C156 1.769(12) .
F131 C131 1.338(7) .
F132 C132 1.364(8) .
F133 C133 1.409(8) .
F134 C134 1.357(7) .
F135 C135 1.332(7) .
F141 C141 1.338(7) .
F142 C142 1.369(8) .
F143 C143 1.369(8) .
F144 C144 1.346(8) .
F145 C145 1.316(7) .
F151 C151 1.342(8) .
F152 C152 1.375(8) .
F153 C153 1.386(7) .
F154 C154 1.334(8) .
F155 C155 1.336(7) .
F161 C161 1.356(8) .
F162 C162 1.369(8) .
F163 C163 1.371(8) .
F164 C164 1.329(8) .
F165 C165 1.324(7) .
C131 C132 1.3900 .
C131 C136 1.3900 .
C132 C133 1.3900 .
C133 C134 1.3900 .
C134 C135 1.3900 .
C135 C136 1.3900 .
C141 C142 1.3900 .
C141 C146 1.3900 .
C142 C143 1.3900 .
C143 C144 1.3900 .
C144 C145 1.3900 .
C145 C146 1.3900 .
C151 C152 1.3900 .
C151 C156 1.3900 .
C152 C153 1.3900 .
C153 C154 1.3900 .
C154 C155 1.3900 .
C155 C156 1.3900 .
C161 C162 1.3900 .
C161 C166 1.3900 .
C162 C163 1.3900 .
C163 C164 1.3900 .
C164 C165 1.3900 .
C165 C166 1.3900 .
B2 C206 1.696(13) .
B2 C176 1.716(14) .
B2 C196 1.723(13) .
B2 C186 1.768(12) .
F171 C171 1.311(8) .
F172 C172 1.362(7) .
F173 C173 1.393(7) .
F175 C175 1.325(7) .
F181 C181 1.351(7) .
F182 C182 1.366(8) .
F183 C183 1.378(7) .
F184 C174 1.362(7) .
F186 C184 1.375(8) .
F185 C185 1.328(7) .
F191 C191 1.357(8) .
F192 C192 1.375(9) .
F193 C193 1.389(9) .
F194 C194 1.362(9) .
F195 C195 1.314(8) .
F201 C201 1.336(7) .
F202 C202 1.367(8) .
F203 C203 1.372(8) .
F204 C204 1.339(7) .
F205 C205 1.331(7) .
C171 C172 1.3900 .
C171 C176 1.3900 .
C172 C173 1.3900 .
C173 C174 1.3900 .
C174 C175 1.3900 .
C175 C176 1.3900 .
C181 C182 1.3900 .
C181 C186 1.3900 .
C182 C183 1.3900 .
C183 C184 1.3900 .
C184 C185 1.3900 .
C185 C186 1.3900 .
C191 C192 1.3900 .
C191 C196 1.3900 .
C192 C193 1.3900 .
C193 C194 1.3900 .
C194 C195 1.3900 .
C195 C196 1.3900 .
C201 C202 1.3900 .
C201 C206 1.3900 .
C202 C203 1.3900 .
C203 C204 1.3900 .
C204 C205 1.3900 .
C205 C206 1.3900 .
C301 Cl2 1.776(4) .
C301 Cl1 1.776(4) .
C301 Cl1' 1.776(4) .
C301 Cl2' 1.777(4) .
C303 Cl3 1.777(4) .
C303 Cl4 1.777(4) .
C305 Cl6 1.776(4) .
C305 Cl5 1.776(4) .
C307 Cl7 1.776(4) .
C307 Cl8 1.776(4) .
C309 Cl9 1.776(4) .
C309 Cl10 1.777(4) .
